data_4506211
loop_
_publ_author_name
'Liu, Yanyan'
'Li, Huijun'
'Han, Yi'
'Lv, Xiaofeng'
'Hou, Hongwei'
'Fan, Yaoting'

_publ_section_title
;
 Template-Assisted Synthesis of Co,Mn-MOFs with Magnetic Properties Based
 on Pyridinedicarboxylic Acid
;
_journal_issue 7
_journal_name_full 'Crystal Growth &amp; Design'
_journal_page_first 3505
_journal_paper_doi 10.1021/cg300237e
_journal_volume 12
_journal_year 2012
_chemical_formula_sum 'C15 H15 Co N O6'
_chemical_formula_weight 364.21
_chemical_name_systematic
; 
 ? 
;
_space_group_IT_number 2
_symmetry_cell_setting triclinic
_symmetry_space_group_name_Hall '-P 1'
_symmetry_space_group_name_H-M 'P -1'
_atom_sites_solution_hydrogens geom
_atom_sites_solution_primary direct
_atom_sites_solution_secondary difmap
_audit_creation_method SHELXL-97
_cell_angle_alpha 86.29(3)
_cell_angle_beta 73.19(3)
_cell_angle_gamma 65.78(3)
_cell_formula_units_Z 4
_cell_length_a 10.096(2)
_cell_length_b 10.992(2)
_cell_length_c 15.649(3)
_cell_measurement_reflns_used 4117
_cell_measurement_temperature 293(2)
_cell_measurement_theta_max 27.9003
_cell_measurement_theta_min 2.0354
_cell_volume 1513.2(7)
_computing_cell_refinement 'CrystalClear (Rigaku/MSC Inc., 2006)'
_computing_data_collection 'CrystalClear (Rigaku/MSC Inc., 2006)'
_computing_data_reduction 'CrystalClear (Rigaku/MSC Inc., 2006)'
_computing_molecular_graphics 'SHELXTL (Sheldrick, 2008)'
_computing_publication_material 'SHELXTL (Sheldrick, 2008)'
_computing_structure_refinement 'SHELXS-97 (Sheldrick, 2008)'
_computing_structure_solution 'SHELXS-97 (Sheldrick, 2008)'
_diffrn_ambient_temperature 293(2)
_diffrn_measured_fraction_theta_full 0.992
_diffrn_measured_fraction_theta_max 0.992
_diffrn_measurement_device_type 'Rigaku Saturn'
_diffrn_measurement_method \w
_diffrn_radiation_monochromator graphite
_diffrn_radiation_source 'fine-focus sealed tube'
_diffrn_radiation_type MoK\a
_diffrn_radiation_wavelength 0.71073
_diffrn_reflns_av_R_equivalents 0.0313
_diffrn_reflns_av_sigmaI/netI 0.0437
_diffrn_reflns_limit_h_max 13
_diffrn_reflns_limit_h_min -12
_diffrn_reflns_limit_k_max 14
_diffrn_reflns_limit_k_min -14
_diffrn_reflns_limit_l_max 20
_diffrn_reflns_limit_l_min -20
_diffrn_reflns_number 19021
_diffrn_reflns_theta_full 27.90
_diffrn_reflns_theta_max 27.90
_diffrn_reflns_theta_min 1.36
_exptl_absorpt_coefficient_mu 1.165
_exptl_absorpt_correction_T_max 1.0000
_exptl_absorpt_correction_T_min 0.9188
_exptl_absorpt_correction_type multi-scan
_exptl_absorpt_process_details 'CrystalClear (Rigaku/MSC Inc., 2006)'
_exptl_crystal_colour Colorless
_exptl_crystal_density_diffrn 1.599
_exptl_crystal_density_method 'not measured'
_exptl_crystal_description Prism
_exptl_crystal_F_000 748
_exptl_crystal_size_max 0.2000
_exptl_crystal_size_mid 0.2000
_exptl_crystal_size_min 0.2000
_refine_diff_density_max 0.853
_refine_diff_density_min -0.768
_refine_diff_density_rms 0.087
_refine_ls_extinction_method none
_refine_ls_goodness_of_fit_ref 1.107
_refine_ls_hydrogen_treatment mixed
_refine_ls_matrix_type full
_refine_ls_number_parameters 428
_refine_ls_number_reflns 7187
_refine_ls_number_restraints 10
_refine_ls_restrained_S_all 1.126
_refine_ls_R_factor_all 0.0797
_refine_ls_R_factor_gt 0.0653
_refine_ls_shift/su_max 0.001
_refine_ls_shift/su_mean 0.000
_refine_ls_structure_factor_coef Fsqd
_refine_ls_weighting_details 'calc w=1/[\s^2^(Fo^2^)+(0.0662P)^2^+2.2108P] where P=(Fo^2^+2Fc^2^)/3'
_refine_ls_weighting_scheme calc
_refine_ls_wR_factor_gt 0.1529
_refine_ls_wR_factor_ref 0.1634
_reflns_number_gt 5930
_reflns_number_total 7187
_reflns_threshold_expression >2sigma(I)
_cod_data_source_file cg300237e_si_005.cif
_cod_data_source_block a
_cod_depositor_comments
;
The following automatic conversions were performed:

'_symmetry_cell_setting' value 'Triclinic' changed to 'triclinic'
according to /home/saulius/struct/CIF-dictionaries/cif_core.dic
dictionary named 'cif_core.dic' version 2.4.1 from
2010-06-29.

'_exptl_absorpt_correction_type' value 'Multi-scan'
changed to 'multi-scan' according to
/home/saulius/struct/CIF-dictionaries/cif_core.dic dictionary named
'cif_core.dic' version 2.4.1 from 2010-06-29.

Automatic conversion script
Id: cif_fix_values 1891 2012-01-12 08:04:46Z andrius 
;
_cod_original_cell_volume 1513.2(5)
_cod_original_sg_symbol_H-M P-1
_cod_database_code 4506211

loop_
_symmetry_equiv_pos_as_xyz
'x, y, z'
'-x, -y, -z'

loop_
_atom_site_label
_atom_site_type_symbol
_atom_site_fract_x
_atom_site_fract_y
_atom_site_fract_z
_atom_site_U_iso_or_equiv
_atom_site_adp_type
_atom_site_occupancy
_atom_site_symmetry_multiplicity
_atom_site_calc_flag
_atom_site_refinement_flags
Co1 Co 0.78462(5) 0.09610(4) 0.86219(4) 0.02728(15) Uani 1 1 d D
Co2 Co -0.18786(5) 0.41398(5) 0.63147(4) 0.02764(15) Uani 1 1 d D
N1 N -0.1006(4) 0.8873(3) 0.8568(2) 0.0308(7) Uani 1 1 d .
N2 N 0.6980(4) -0.3781(3) 0.6355(2) 0.0310(7) Uani 1 1 d .
O1 O 0.5786(3) 0.0804(3) 0.8637(2) 0.0377(7) Uani 1 1 d .
O2 O 0.5807(3) 0.2783(3) 0.8587(2) 0.0349(6) Uani 1 1 d .
O3 O 0.0919(3) 0.0366(3) 0.9000(2) 0.0483(8) Uani 1 1 d .
O4 O -0.0845(3) 0.1998(3) 0.8541(2) 0.0358(6) Uani 1 1 d .
O5 O 0.0248(3) 0.4342(3) 0.6240(2) 0.0364(6) Uani 1 1 d .
O6 O 0.0168(3) 0.2377(3) 0.6347(2) 0.0378(7) Uani 1 1 d .
O7 O 0.4732(4) 0.4790(3) 0.6641(3) 0.0645(11) Uani 1 1 d .
O8 O 0.6915(3) 0.3030(3) 0.63806(19) 0.0343(6) Uani 1 1 d .
O9 O 0.8574(3) 0.0872(3) 0.7177(2) 0.0376(6) Uani 1 1 d D
O10 O -0.2487(3) 0.4225(3) 0.77581(19) 0.0341(6) Uani 1 1 d D
O11 O 0.7232(3) 0.1056(3) 1.0022(2) 0.0430(7) Uani 1 1 d .
H11 H 0.7857 0.0338 1.0270 0.052 Uiso 1 1 calc R
O12 O -0.1299(4) 0.4008(3) 0.4901(2) 0.0454(7) Uani 1 1 d .
H12 H -0.1106 0.4716 0.4623 0.054 Uiso 1 1 calc R
C1 C 0.5114(4) 0.2049(4) 0.8616(3) 0.0281(7) Uani 1 1 d .
C2 C 0.3477(4) 0.2657(3) 0.8654(2) 0.0246(7) Uani 1 1 d .
C3 C 0.2707(4) 0.1846(3) 0.8701(2) 0.0262(7) Uani 1 1 d .
H3 H 0.3212 0.0925 0.8714 0.031 Uiso 1 1 calc R
C4 C 0.1182(4) 0.2407(3) 0.8728(2) 0.0246(7) Uani 1 1 d .
C5 C 0.0443(4) 0.3787(3) 0.8708(3) 0.0281(8) Uani 1 1 d .
H5 H -0.0579 0.4166 0.8734 0.034 Uiso 1 1 calc R
C6 C 0.1205(4) 0.4614(3) 0.8649(2) 0.0261(7) Uani 1 1 d .
C7 C 0.2726(4) 0.4038(3) 0.8625(3) 0.0283(8) Uani 1 1 d .
H7 H 0.3247 0.4576 0.8589 0.034 Uiso 1 1 calc R
C8 C 0.0415(4) 0.6086(3) 0.8606(3) 0.0285(8) Uani 1 1 d .
C9 C 0.1191(4) 0.6813(4) 0.8113(3) 0.0360(9) Uani 1 1 d .
H9 H 0.2203 0.6380 0.7782 0.043 Uiso 1 1 calc R
C10 C 0.0446(4) 0.8188(4) 0.8121(3) 0.0371(9) Uani 1 1 d .
H10 H 0.0988 0.8660 0.7796 0.044 Uiso 1 1 calc R
C11 C -0.1766(4) 0.8161(4) 0.9013(3) 0.0342(9) Uani 1 1 d .
H11A H -0.2789 0.8614 0.9315 0.041 Uiso 1 1 calc R
C12 C -0.1101(4) 0.6787(4) 0.9043(3) 0.0342(9) Uani 1 1 d .
H12A H -0.1676 0.6336 0.9358 0.041 Uiso 1 1 calc R
C13 C 0.0376(4) 0.1513(4) 0.8764(3) 0.0298(8) Uani 1 1 d .
C14 C 0.0886(4) 0.3091(4) 0.6309(2) 0.0286(8) Uani 1 1 d .
C15 C 0.2480(4) 0.2469(3) 0.6353(2) 0.0257(7) Uani 1 1 d .
C16 C 0.3223(4) 0.1081(3) 0.6347(2) 0.0265(7) Uani 1 1 d .
H16 H 0.2713 0.0552 0.6323 0.032 Uiso 1 1 calc R
C17 C 0.4716(4) 0.0483(3) 0.6377(2) 0.0267(7) Uani 1 1 d .
C18 C 0.5464(4) 0.1298(3) 0.6404(2) 0.0265(7) Uani 1 1 d .
H18 H 0.6473 0.0906 0.6407 0.032 Uiso 1 1 calc R
C19 C 0.4730(4) 0.2683(3) 0.6427(2) 0.0265(7) Uani 1 1 d .
C20 C 0.3233(4) 0.3260(3) 0.6402(2) 0.0248(7) Uani 1 1 d .
H20 H 0.2732 0.4186 0.6417 0.030 Uiso 1 1 calc R
C21 C 0.5493(4) -0.0985(3) 0.6380(3) 0.0277(7) Uani 1 1 d .
C22 C 0.5226(4) -0.1823(4) 0.5896(3) 0.0321(8) Uani 1 1 d .
H22 H 0.4527 -0.1462 0.5571 0.038 Uiso 1 1 calc R
C23 C 0.5991(4) -0.3197(4) 0.5890(3) 0.0325(8) Uani 1 1 d .
H23 H 0.5806 -0.3735 0.5546 0.039 Uiso 1 1 calc R
C24 C 0.7226(5) -0.2977(4) 0.6839(3) 0.0394(10) Uani 1 1 d .
H24 H 0.7907 -0.3366 0.7173 0.047 Uiso 1 1 calc R
C25 C 0.6518(5) -0.1594(4) 0.6868(3) 0.0400(10) Uani 1 1 d .
H25 H 0.6729 -0.1077 0.7213 0.048 Uiso 1 1 calc R
C26 C 0.5498(4) 0.3582(4) 0.6484(3) 0.0343(9) Uani 1 1 d .
C27 C 0.6039(13) 0.2024(9) 1.0635(6) 0.194(7) Uani 1 1 d D
H27A H 0.5135 0.2218 1.0454 0.233 Uiso 1 1 calc R
H27B H 0.5903 0.1618 1.1205 0.233 Uiso 1 1 calc R
C28 C 0.6060(17) 0.3152(13) 1.0781(13) 0.315(13) Uani 1 1 d D
H28A H 0.7072 0.3098 1.0534 0.472 Uiso 1 1 d R
H28B H 0.5738 0.3358 1.1415 0.472 Uiso 1 1 d R
H28C H 0.5388 0.3842 1.0508 0.472 Uiso 1 1 d R
C29 C -0.1161(15) 0.3013(9) 0.4319(5) 0.168(6) Uani 1 1 d D
H29A H -0.2123 0.3349 0.4183 0.202 Uiso 1 1 calc R
H29B H -0.0419 0.3036 0.3770 0.202 Uiso 1 1 calc R
C30 C -0.081(3) 0.1715(14) 0.4438(8) 0.44(2) Uani 1 1 d D
H30A H 0.0113 0.1191 0.3995 0.666 Uiso 1 1 calc R
H30B H -0.1616 0.1501 0.4380 0.666 Uiso 1 1 calc R
H30C H -0.0688 0.1520 0.5024 0.666 Uiso 1 1 calc R
H9B H 0.937(17) 0.10(3) 0.700(10) 0.666 Uiso 1 1 d D
H9A H 0.788(12) 0.15(2) 0.699(10) 0.666 Uiso 1 1 d D
H10A H -0.335(13) 0.42(3) 0.792(10) 0.666 Uiso 1 1 d D
H10B H -0.184(18) 0.350(14) 0.789(10) 0.666 Uiso 1 1 d D

loop_
_atom_site_aniso_label
_atom_site_aniso_U_11
_atom_site_aniso_U_22
_atom_site_aniso_U_33
_atom_site_aniso_U_23
_atom_site_aniso_U_13
_atom_site_aniso_U_12
Co1 0.0209(3) 0.0177(2) 0.0461(3) 0.0054(2) -0.0144(2) -0.00805(19)
Co2 0.0229(3) 0.0180(2) 0.0456(3) 0.0067(2) -0.0148(2) -0.0092(2)
N1 0.0292(16) 0.0176(14) 0.0417(18) 0.0049(13) -0.0111(14) -0.0057(12)
N2 0.0295(17) 0.0179(14) 0.0481(19) 0.0063(13) -0.0179(15) -0.0083(12)
O1 0.0223(13) 0.0226(13) 0.068(2) 0.0051(13) -0.0223(13) -0.0033(11)
O2 0.0233(13) 0.0268(13) 0.0595(18) 0.0112(12) -0.0175(12) -0.0126(11)
O3 0.0439(18) 0.0287(15) 0.090(3) 0.0197(16) -0.0402(17) -0.0203(14)
O4 0.0306(14) 0.0317(14) 0.0608(18) 0.0165(13) -0.0271(13) -0.0205(12)
O5 0.0235(13) 0.0225(13) 0.0629(19) 0.0081(12) -0.0166(13) -0.0071(10)
O6 0.0239(13) 0.0299(14) 0.065(2) 0.0125(13) -0.0180(13) -0.0145(11)
O7 0.0434(19) 0.0248(15) 0.130(4) 0.0023(18) -0.026(2) -0.0171(14)
O8 0.0288(14) 0.0291(14) 0.0529(17) 0.0043(12) -0.0175(12) -0.0161(11)
O9 0.0442(17) 0.0297(14) 0.0433(16) 0.0073(12) -0.0153(13) -0.0185(13)
O10 0.0355(15) 0.0279(13) 0.0429(16) 0.0071(11) -0.0179(12) -0.0132(11)
O11 0.0372(16) 0.0376(16) 0.0427(17) 0.0037(13) -0.0160(13) -0.0014(13)
O12 0.065(2) 0.0363(16) 0.0406(16) 0.0063(13) -0.0143(15) -0.0272(15)
C1 0.0235(18) 0.0276(18) 0.0361(19) 0.0072(15) -0.0123(15) -0.0115(14)
C2 0.0236(17) 0.0202(16) 0.0308(18) 0.0022(13) -0.0115(14) -0.0075(13)
C3 0.0226(17) 0.0165(15) 0.038(2) 0.0031(14) -0.0103(15) -0.0054(13)
C4 0.0205(16) 0.0219(16) 0.0349(18) 0.0027(14) -0.0125(14) -0.0094(13)
C5 0.0211(17) 0.0226(17) 0.040(2) 0.0004(15) -0.0120(15) -0.0057(14)
C6 0.0200(16) 0.0188(16) 0.0360(19) 0.0006(14) -0.0085(14) -0.0042(13)
C7 0.0278(18) 0.0217(17) 0.040(2) 0.0023(14) -0.0138(16) -0.0116(14)
C8 0.0262(18) 0.0195(16) 0.041(2) 0.0019(15) -0.0166(16) -0.0055(14)
C9 0.0251(19) 0.0252(19) 0.052(2) 0.0018(17) -0.0064(17) -0.0084(15)
C10 0.030(2) 0.0275(19) 0.054(3) 0.0096(18) -0.0120(18) -0.0136(16)
C11 0.0265(19) 0.0246(18) 0.045(2) 0.0042(16) -0.0080(17) -0.0066(15)
C12 0.0265(19) 0.0255(18) 0.043(2) 0.0041(16) -0.0050(16) -0.0073(15)
C13 0.0269(18) 0.0260(18) 0.044(2) 0.0069(16) -0.0166(16) -0.0150(15)
C14 0.0209(17) 0.0305(19) 0.0342(19) 0.0080(15) -0.0085(14) -0.0109(15)
C15 0.0183(16) 0.0229(17) 0.0352(19) 0.0045(14) -0.0101(14) -0.0066(13)
C16 0.0236(17) 0.0224(17) 0.0385(19) 0.0052(14) -0.0121(15) -0.0126(14)
C17 0.0249(18) 0.0196(16) 0.0370(19) 0.0044(14) -0.0130(15) -0.0080(14)
C18 0.0180(16) 0.0241(17) 0.0381(19) 0.0023(14) -0.0125(14) -0.0065(13)
C19 0.0256(18) 0.0206(16) 0.0359(19) 0.0053(14) -0.0106(15) -0.0114(14)
C20 0.0221(17) 0.0197(16) 0.0360(19) 0.0046(14) -0.0133(14) -0.0089(13)
C21 0.0253(18) 0.0212(17) 0.0379(19) 0.0043(14) -0.0100(15) -0.0108(14)
C22 0.035(2) 0.0234(18) 0.043(2) 0.0060(16) -0.0218(17) -0.0107(15)
C23 0.038(2) 0.0232(18) 0.041(2) 0.0035(15) -0.0173(17) -0.0133(16)
C24 0.043(2) 0.0252(19) 0.059(3) 0.0081(18) -0.033(2) -0.0113(17)
C25 0.043(2) 0.0220(18) 0.065(3) 0.0041(18) -0.032(2) -0.0110(17)
C26 0.0276(19) 0.0268(19) 0.052(2) 0.0059(17) -0.0132(17) -0.0135(16)
C27 0.242(13) 0.110(7) 0.085(6) -0.042(5) -0.087(7) 0.102(8)
C28 0.231(17) 0.171(13) 0.50(3) -0.224(17) -0.184(19) 0.043(11)
C29 0.323(17) 0.135(8) 0.070(5) -0.021(5) 0.013(7) -0.159(10)
C30 0.91(5) 0.31(2) 0.131(11) -0.123(12) 0.202(19) -0.48(3)

loop_
_atom_type_symbol
_atom_type_description
_atom_type_scat_dispersion_real
_atom_type_scat_dispersion_imag
_atom_type_scat_source
C C 0.0033 0.0016 'International Tables Vol C Tables 4.2.6.8 and 6.1.1.4'
H H 0.0000 0.0000 'International Tables Vol C Tables 4.2.6.8 and 6.1.1.4'
Co Co 0.3494 0.9721 'International Tables Vol C Tables 4.2.6.8 and 6.1.1.4'
N N 0.0061 0.0033 'International Tables Vol C Tables 4.2.6.8 and 6.1.1.4'
O O 0.0106 0.0060 'International Tables Vol C Tables 4.2.6.8 and 6.1.1.4'

loop_
_geom_angle_atom_site_label_1
_geom_angle_atom_site_label_2
_geom_angle_atom_site_label_3
_geom_angle
_geom_angle_site_symmetry_1
_geom_angle_site_symmetry_3
O4 Co1 O11 92.54(13) 1_655 .
O4 Co1 N1 115.37(12) 1_655 1_645
O11 Co1 N1 91.12(13) . 1_645
O4 Co1 O1 153.26(10) 1_655 .
O11 Co1 O1 90.89(13) . .
N1 Co1 O1 91.05(12) 1_645 .
O4 Co1 O9 85.06(12) 1_655 .
O11 Co1 O9 177.35(11) . .
N1 Co1 O9 88.89(12) 1_645 .
O1 Co1 O9 91.76(12) . .
O4 Co1 O2 93.45(10) 1_655 .
O11 Co1 O2 92.98(12) . .
N1 Co1 O2 150.67(11) 1_645 .
O1 Co1 O2 59.88(9) . .
O9 Co1 O2 88.30(12) . .
O8 Co2 N2 117.99(12) 1_455 1_465
O8 Co2 O12 90.18(12) 1_455 .
N2 Co2 O12 91.40(13) 1_465 .
O8 Co2 O10 88.24(11) 1_455 .
N2 Co2 O10 89.81(12) 1_465 .
O12 Co2 O10 178.34(11) . .
O8 Co2 O6 92.41(10) 1_455 .
N2 Co2 O6 149.26(11) 1_465 .
O12 Co2 O6 93.04(13) . .
O10 Co2 O6 86.49(12) . .
O8 Co2 O5 151.94(10) 1_455 .
N2 Co2 O5 90.05(11) 1_465 .
O12 Co2 O5 90.19(12) . .
O10 Co2 O5 90.95(11) . .
O6 Co2 O5 59.56(10) . .
C10 N1 C11 116.7(3) . .
C10 N1 Co1 124.6(3) . 1_465
C11 N1 Co1 118.7(3) . 1_465
C23 N2 C24 117.0(3) . .
C23 N2 Co2 121.4(3) . 1_645
C24 N2 Co2 121.5(3) . 1_645
C1 O1 Co1 91.5(2) . .
C1 O2 Co1 88.4(2) . .
C13 O4 Co1 122.2(2) . 1_455
C14 O5 Co2 89.3(2) . .
C14 O6 Co2 91.0(2) . .
C26 O8 Co2 120.9(2) . 1_655
Co1 O9 H9B 110(10) . .
Co1 O9 H9A 110(10) . .
H9B O9 H9A 110(3) . .
Co2 O10 H10A 105(10) . .
Co2 O10 H10B 105(10) . .
H10A O10 H10B 108(3) . .
C27 O11 Co1 129.9(4) . .
C27 O11 H11 115.1 . .
Co1 O11 H11 115.1 . .
C29 O12 Co2 129.9(4) . .
C29 O12 H12 115.1 . .
Co2 O12 H12 115.1 . .
O1 C1 O2 120.2(3) . .
O1 C1 C2 119.7(3) . .
O2 C1 C2 120.0(3) . .
C3 C2 C7 120.0(3) . .
C3 C2 C1 120.0(3) . .
C7 C2 C1 120.0(3) . .
C2 C3 C4 120.2(3) . .
C2 C3 H3 119.9 . .
C4 C3 H3 119.9 . .
C3 C4 C5 119.2(3) . .
C3 C4 C13 119.5(3) . .
C5 C4 C13 121.4(3) . .
C4 C5 C6 121.3(3) . .
C4 C5 H5 119.3 . .
C6 C5 H5 119.3 . .
C7 C6 C5 118.8(3) . .
C7 C6 C8 120.3(3) . .
C5 C6 C8 121.0(3) . .
C6 C7 C2 120.5(3) . .
C6 C7 H7 119.7 . .
C2 C7 H7 119.7 . .
C12 C8 C9 117.1(3) . .
C12 C8 C6 122.2(3) . .
C9 C8 C6 120.7(3) . .
C10 C9 C8 119.4(4) . .
C10 C9 H9 120.3 . .
C8 C9 H9 120.3 . .
N1 C10 C9 123.6(4) . .
N1 C10 H10 118.2 . .
C9 C10 H10 118.2 . .
N1 C11 C12 123.1(4) . .
N1 C11 H11A 118.4 . .
C12 C11 H11A 118.4 . .
C8 C12 C11 120.0(4) . .
C8 C12 H12A 120.0 . .
C11 C12 H12A 120.0 . .
O3 C13 O4 123.6(3) . .
O3 C13 C4 119.4(3) . .
O4 C13 C4 117.1(3) . .
O6 C14 O5 120.0(3) . .
O6 C14 C15 119.9(3) . .
O5 C14 C15 120.1(3) . .
C20 C15 C16 119.7(3) . .
C20 C15 C14 120.4(3) . .
C16 C15 C14 119.9(3) . .
C17 C16 C15 120.7(3) . .
C17 C16 H16 119.7 . .
C15 C16 H16 119.7 . .
C16 C17 C18 118.7(3) . .
C16 C17 C21 120.5(3) . .
C18 C17 C21 120.8(3) . .
C19 C18 C17 121.3(3) . .
C19 C18 H18 119.4 . .
C17 C18 H18 119.4 . .
C20 C19 C18 119.0(3) . .
C20 C19 C26 118.7(3) . .
C18 C19 C26 122.2(3) . .
C15 C20 C19 120.6(3) . .
C15 C20 H20 119.7 . .
C19 C20 H20 119.7 . .
C22 C21 C25 116.5(3) . .
C22 C21 C17 121.3(3) . .
C25 C21 C17 122.1(3) . .
C21 C22 C23 120.5(3) . .
C21 C22 H22 119.7 . .
C23 C22 H22 119.7 . .
N2 C23 C22 122.9(4) . .
N2 C23 H23 118.5 . .
C22 C23 H23 118.5 . .
N2 C24 C25 123.3(4) . .
N2 C24 H24 118.4 . .
C25 C24 H24 118.4 . .
C24 C25 C21 119.7(4) . .
C24 C25 H25 120.2 . .
C21 C25 H25 120.2 . .
O7 C26 O8 123.8(4) . .
O7 C26 C19 119.2(3) . .
O8 C26 C19 117.0(3) . .
C28 C27 O11 121.5(13) . .
C28 C27 H27A 107.0 . .
O11 C27 H27A 107.0 . .
C28 C27 H27B 107.0 . .
O11 C27 H27B 107.0 . .
H27A C27 H27B 106.7 . .
C27 C28 H28A 109.5 . .
C27 C28 H28B 109.1 . .
H28A C28 H28B 109.5 . .
C27 C28 H28C 109.8 . .
H28A C28 H28C 109.5 . .
H28B C28 H28C 109.5 . .
C30 C29 O12 129.2(10) . .
C30 C29 H29A 105.0 . .
O12 C29 H29A 105.0 . .
C30 C29 H29B 105.0 . .
O12 C29 H29B 105.0 . .
H29A C29 H29B 105.9 . .
C29 C30 H30A 109.5 . .
C29 C30 H30B 109.5 . .
H30A C30 H30B 109.5 . .
C29 C30 H30C 109.5 . .
H30A C30 H30C 109.5 . .
H30B C30 H30C 109.5 . .

loop_
_geom_bond_atom_site_label_1
_geom_bond_atom_site_label_2
_geom_bond_distance
_geom_bond_site_symmetry_2
Co1 O4 2.044(2) 1_655
Co1 O11 2.095(3) .
Co1 N1 2.099(3) 1_645
Co1 O1 2.150(3) .
Co1 O9 2.161(3) .
Co1 O2 2.218(3) .
Co2 O8 2.029(3) 1_455
Co2 N2 2.091(3) 1_465
Co2 O12 2.116(3) .
Co2 O10 2.160(3) .
Co2 O6 2.188(3) .
Co2 O5 2.218(3) .
N1 C10 1.332(5) .
N1 C11 1.341(5) .
N1 Co1 2.099(3) 1_465
N2 C23 1.331(5) .
N2 C24 1.338(5) .
N2 Co2 2.091(3) 1_645
O1 C1 1.257(4) .
O2 C1 1.259(4) .
O3 C13 1.231(4) .
O4 C13 1.270(4) .
O4 Co1 2.044(2) 1_455
O5 C14 1.270(4) .
O6 C14 1.257(4) .
O7 C26 1.229(5) .
O8 C26 1.268(5) .
O8 Co2 2.029(3) 1_655
O9 H9B 0.849(11) .
O9 H9A 0.848(10) .
O10 H10A 0.851(11) .
O10 H10B 0.851(11) .
O11 C27 1.383(8) .
O11 H11 0.9300 .
O12 C29 1.406(8) .
O12 H12 0.9300 .
C1 C2 1.491(5) .
C2 C3 1.391(5) .
C2 C7 1.395(5) .
C3 C4 1.392(5) .
C3 H3 0.9300 .
C4 C5 1.392(5) .
C4 C13 1.501(5) .
C5 C6 1.396(5) .
C5 H5 0.9300 .
C6 C7 1.391(5) .
C6 C8 1.489(5) .
C7 H7 0.9300 .
C8 C12 1.378(5) .
C8 C9 1.390(5) .
C9 C10 1.384(5) .
C9 H9 0.9300 .
C10 H10 0.9300 .
C11 C12 1.383(5) .
C11 H11A 0.9300 .
C12 H12A 0.9300 .
C14 C15 1.489(5) .
C15 C20 1.388(5) .
C15 C16 1.396(5) .
C16 C17 1.389(5) .
C16 H16 0.9300 .
C17 C18 1.397(5) .
C17 C21 1.477(5) .
C18 C19 1.391(5) .
C18 H18 0.9300 .
C19 C20 1.390(5) .
C19 C26 1.506(5) .
C20 H20 0.9300 .
C21 C22 1.381(5) .
C21 C25 1.387(5) .
C22 C23 1.385(5) .
C22 H22 0.9300 .
C23 H23 0.9300 .
C24 C25 1.387(5) .
C24 H24 0.9300 .
C25 H25 0.9300 .
C27 C28 1.286(13) .
C27 H27A 0.9700 .
C27 H27B 0.9700 .
C28 H28A 0.9600 .
C28 H28B 0.9600 .
C28 H28C 0.9600 .
C29 C30 1.337(12) .
C29 H29A 0.9700 .
C29 H29B 0.9700 .
C30 H30A 0.9600 .
C30 H30B 0.9600 .
C30 H30C 0.9600 .
